data_1575093
loop_
_publ_author_name
'Huber, Alexander'
'Thiele, Tobias'
'Rex, Tobias'
'Daniliuc, Constantin'
'W&#xf6;lper, Christoph'
'Lorberg, Rick Y.'
'H&#xf6;fmann, Lea'
'Strassert, Cristian A.'
'Giese, Michael'
'Voskuhl, Jens'

_publ_section_title
;
 Steric pressure in heteropentacenes modulates the photophysical
 properties - a molecular design strategy for functional materials.
;
_journal_issue 34
_journal_name_full 'Chemical science'
_journal_page_first 15723
_journal_page_last 15733
_journal_paper_doi 10.1039/d5sc03028e
_journal_volume 16
_journal_year 2025
_chemical_formula_sum 'C37 H28 N4 O4'
_chemical_formula_weight 592.63
_space_group_crystal_system triclinic
_space_group_IT_number 2
_space_group_name_Hall '-P 1'
_space_group_name_H-M_alt 'P -1'
_atom_sites_solution_hydrogens geom
_atom_sites_solution_primary direct
_audit_creation_method 'APEX4 v2022.10-1'
_audit_update_record
;
2025-02-27 deposited with the CCDC.	2025-07-15 downloaded from the CCDC.
;
_cell_angle_alpha 100.397(3)
_cell_angle_beta 93.544(3)
_cell_angle_gamma 110.076(3)
_cell_formula_units_Z 2
_cell_length_a 9.3355(8)
_cell_length_b 11.5289(12)
_cell_length_c 14.8376(15)
_cell_measurement_reflns_used 2996
_cell_measurement_temperature 102.(2)
_cell_measurement_theta_max 24.9536
_cell_measurement_theta_min 2.3439
_cell_volume 1462.0(2)
_computing_cell_refinement 'SAINT V8.40B (Bruker AXS LLC, 2019)'
_computing_data_collection 'Bruker APEX4 v2022.10-1 Photon III'
_computing_data_reduction 'SAINT V8.40B (Bruker AXS LLC, 2019)'
_computing_molecular_graphics 'shelXle (C.B. Huebschle, rev 1380)'
_computing_publication_material 'SHELXT 2011/1 (Sheldrick, 2018)'
_computing_structure_refinement 'SHELXL-2019/1 (Sheldrick, 2018)'
_computing_structure_solution 'SHELXT 2019/1 (Sheldrick, 2018)'
_diffrn_ambient_temperature 102.(2)
_diffrn_detector_area_resol_mean 7.3910
_diffrn_measured_fraction_theta_full 0.999
_diffrn_measured_fraction_theta_max 0.999
_diffrn_measurement_device 'Bruker D8 Venture Photon III'
_diffrn_measurement_device_type 'single crystal diffractometer'
_diffrn_measurement_method 'phi/omega scans'
_diffrn_radiation_monochromator 'MX mirror'
_diffrn_radiation_probe x-ray
_diffrn_radiation_type MoK\a
_diffrn_radiation_wavelength 0.71073
_diffrn_reflns_av_R_equivalents 0.1211
_diffrn_reflns_av_unetI/netI 0.1053
_diffrn_reflns_limit_h_max 11
_diffrn_reflns_limit_h_min -11
_diffrn_reflns_limit_k_max 13
_diffrn_reflns_limit_k_min -13
_diffrn_reflns_limit_l_max 17
_diffrn_reflns_limit_l_min -17
_diffrn_reflns_number 33236
_diffrn_reflns_theta_full 25.03
_diffrn_reflns_theta_max 25.03
_diffrn_reflns_theta_min 2.34
_diffrn_source 'Mo ImS'
_diffrn_source_current 1.0
_diffrn_source_power 0.05
_diffrn_source_type 'micro focus tube'
_diffrn_source_voltage 50
_exptl_absorpt_coefficient_mu 0.089
_exptl_absorpt_correction_T_max 0.99
_exptl_absorpt_correction_T_min 0.69
_exptl_absorpt_correction_type multi-scan
_exptl_absorpt_process_details
;
Krause, L., Herbst-Irmer, R., Sheldrick, G. M., Stalke, D. (2015).
"Comparison of silver and molybdenum microfocus X-ray sources for
single-crystal structure determination"
J. Appl. Cryst. 48, 3-10. doi:10.1107/S1600576714022985
;
_exptl_crystal_colour yellow-orange
_exptl_crystal_density_diffrn 1.346
_exptl_crystal_density_method 'not measured'
_exptl_crystal_description plate
_exptl_crystal_F_000 620
_exptl_crystal_size_max 0.159
_exptl_crystal_size_mid 0.154
_exptl_crystal_size_min 0.063
_refine_diff_density_max 0.305
_refine_diff_density_min -0.335
_refine_ls_extinction_coef 0.011(3)
_refine_ls_extinction_method 'SHELXL-2019/1 (Sheldrick 2019)'
_refine_ls_goodness_of_fit_ref 1.014
_refine_ls_hydrogen_treatment constr
_refine_ls_matrix_type full
_refine_ls_number_parameters 410
_refine_ls_number_reflns 5166
_refine_ls_number_restraints 0
_refine_ls_restrained_S_all 1.014
_refine_ls_R_factor_all 0.0890
_refine_ls_R_factor_gt 0.0630
_refine_ls_shift/su_max 0.000
_refine_ls_shift/su_mean 0.000
_refine_ls_structure_factor_coef Fsqd
_refine_ls_weighting_details 'w=1/[\s^2^(Fo^2^)+(0.0927P)^2^+0.0983P] where P=(Fo^2^+2Fc^2^)/3'
_refine_ls_weighting_scheme calc
_refine_ls_wR_factor_gt 0.1617
_refine_ls_wR_factor_ref 0.1877
_reflns_Friedel_coverage 0.000
_reflns_number_gt 3584
_reflns_number_total 5166
_reflns_threshold_expression 'I > 2\s(I)'
_cod_data_source_file d5sc03028e2.cif
_cod_data_source_block dan10575_Y2
_cod_depositor_comments 'Adding full bibliography for 1575093--1575097.cif.'
_cod_database_code 1575093

loop_
_space_group_symop_operation_xyz
'x, y, z'
'-x, -y, -z'

loop_
_atom_site_type_symbol
_atom_site_label
_atom_site_fract_x
_atom_site_fract_y
_atom_site_fract_z
_atom_site_U_iso_or_equiv
_atom_site_adp_type
_atom_site_calc_flag
_atom_site_refinement_flags_adp
_atom_site_refinement_flags_occupancy
_atom_site_refinement_flags_posn
_atom_site_occupancy
_atom_site_disorder_assembly
_atom_site_disorder_group
N N1 1.0253(2) 1.1548(2) 0.68617(15) 0.0397(6) Uani d . . . 1 . .
N N2 0.5395(2) 0.4767(2) 0.37628(16) 0.0383(5) Uani d . . . 1 . .
N N3 0.5825(2) 0.81905(19) 0.37346(14) 0.0320(5) Uani d . . . 1 . .
N N4 0.9687(2) 0.8279(2) 0.68645(13) 0.0303(5) Uani d . . . 1 . .
O O1 0.78098(19) 1.04568(16) 0.48848(12) 0.0356(4) Uani d . . . 1 . .
O O2 0.80913(18) 0.59928(16) 0.55368(11) 0.0324(4) Uani d . . . 1 . .
O O3 0.6420(2) 0.88807(17) 0.98581(12) 0.0389(5) Uani d . . . 1 . .
O O4 0.29260(19) 0.44841(16) 0.05556(12) 0.0361(4) Uani d . . . 1 . .
C C1 0.8718(3) 0.9349(2) 0.58100(16) 0.0295(5) Uani d . . . 1 . .
C C2 0.8822(3) 0.8241(2) 0.60235(17) 0.0297(5) Uani d . . . 1 . .
C C3 0.8000(3) 0.7112(2) 0.54136(16) 0.0296(6) Uani d . . . 1 . .
C C4 0.6973(3) 0.7049(2) 0.46462(16) 0.0290(5) Uani d . . . 1 . .
C C5 0.6834(3) 0.8158(2) 0.44545(16) 0.0291(5) Uani d . . . 1 . .
C C6 0.7765(3) 0.9308(2) 0.50394(17) 0.0305(6) Uani d . . . 1 . .
C C7 0.9582(3) 1.0571(2) 0.64001(17) 0.0327(6) Uani d . . . 1 . .
C C8 0.6074(3) 0.5795(2) 0.41311(17) 0.0297(5) Uani d . . . 1 . .
C C11 0.6586(3) 1.0457(2) 0.42993(17) 0.0307(6) Uani d . . . 1 . .
C C12 0.5597(3) 0.9343(2) 0.37212(16) 0.0300(6) Uani d . . . 1 . .
C C13 0.4424(3) 0.9427(2) 0.31381(17) 0.0324(6) Uani d . . . 1 . .
H H13 0.371277 0.868026 0.274328 0.039000 Uiso calc U . R 1 . .
C C14 0.4280(3) 1.0572(2) 0.31245(18) 0.0336(6) Uani d . . . 1 . .
H H14 0.348393 1.060597 0.271154 0.040000 Uiso calc U . R 1 . .
C C15 0.5281(3) 1.1678(2) 0.37053(17) 0.0347(6) Uani d . . . 1 . .
H H15 0.517863 1.246685 0.369320 0.042000 Uiso calc U . R 1 . .
C C16 0.6435(3) 1.1606(2) 0.43041(17) 0.0339(6) Uani d . . . 1 . .
H H16 0.712054 1.234756 0.471667 0.041000 Uiso calc U . R 1 . .
C C21 1.0148(3) 0.7196(2) 0.67997(17) 0.0311(6) Uani d . . . 1 . .
C C22 0.9331(3) 0.6082(2) 0.61606(17) 0.0312(6) Uani d . . . 1 . .
C C23 0.9698(3) 0.5011(2) 0.61086(17) 0.0322(6) Uani d . . . 1 . .
H H23 0.913605 0.426335 0.565862 0.039000 Uiso calc U . R 1 . .
C C24 1.0893(3) 0.5045(3) 0.67208(18) 0.0362(6) Uani d . . . 1 . .
H H24 1.113754 0.430773 0.670811 0.043000 Uiso calc U . R 1 . .
C C25 1.1740(3) 0.6159(3) 0.73578(18) 0.0380(6) Uani d . . . 1 . .
H H25 1.256801 0.617439 0.777144 0.046000 Uiso calc U . R 1 . .
C C26 1.1398(3) 0.7253(3) 0.74007(17) 0.0340(6) Uani d . . . 1 . .
C C27 1.2354(3) 0.8473(3) 0.80589(19) 0.0400(6) Uani d . . . 1 . .
H H27A 1.187170 0.855771 0.862303 0.060000 Uiso calc U . R 1 . .
H H27B 1.242511 0.918463 0.776644 0.060000 Uiso calc U . R 1 . .
H H27C 1.338897 0.847194 0.821607 0.060000 Uiso calc U . R 1 . .
C C31 0.8832(3) 0.8414(2) 0.76512(17) 0.0310(6) Uani d . . . 1 . .
C C32 0.7456(3) 0.7462(2) 0.76886(16) 0.0304(6) Uani d . . . 1 . .
H H32 0.708726 0.671845 0.721156 0.037000 Uiso calc U . R 1 . .
C C33 0.6610(3) 0.7579(2) 0.84115(17) 0.0318(6) Uani d . . . 1 . .
H H33 0.566288 0.692461 0.842692 0.038000 Uiso calc U . R 1 . .
C C34 0.7157(3) 0.8661(2) 0.91145(17) 0.0333(6) Uani d . . . 1 . .
C C35 0.8540(3) 0.9625(2) 0.90804(17) 0.0344(6) Uani d . . . 1 . .
H H35 0.890906 1.036860 0.955744 0.041000 Uiso calc U . R 1 . .
C C36 0.9381(3) 0.9501(2) 0.83515(17) 0.0332(6) Uani d . . . 1 . .
H H36 1.032573 1.015601 0.833144 0.040000 Uiso calc U . R 1 . .
C C37 0.4998(3) 0.7914(3) 0.99224(19) 0.0390(6) Uani d . . . 1 . .
H H37A 0.517708 0.713958 1.000584 0.047000 Uiso calc U . R 1 . .
H H37B 0.426918 0.770139 0.935130 0.047000 Uiso calc U . R 1 . .
C C38 0.4350(3) 0.8423(3) 1.0745(2) 0.0471(7) Uani d . . . 1 . .
H H38A 0.510596 0.867405 1.129933 0.071000 Uiso calc U . R 1 . .
H H38B 0.340412 0.776614 1.083170 0.071000 Uiso calc U . R 1 . .
H H38C 0.412082 0.915856 1.063753 0.071000 Uiso calc U . R 1 . .
C C41 0.5080(3) 0.7140(2) 0.29654(17) 0.0308(6) Uani d . . . 1 . .
C C42 0.3513(3) 0.6480(2) 0.28818(17) 0.0318(6) Uani d . . . 1 . .
H H42 0.295637 0.665248 0.337116 0.038000 Uiso calc U . R 1 . .
C C43 0.2743(3) 0.5567(2) 0.20913(17) 0.0322(6) Uani d . . . 1 . .
H H43 0.166376 0.512584 0.203496 0.039000 Uiso calc U . R 1 . .
C C44 0.3567(3) 0.5308(2) 0.13861(17) 0.0321(6) Uani d . . . 1 . .
C C45 0.5161(3) 0.5914(2) 0.14937(17) 0.0320(6) Uani d . . . 1 . .
H H45 0.573283 0.568590 0.103053 0.038000 Uiso calc U . R 1 . .
C C46 0.5912(3) 0.6842(2) 0.22684(17) 0.0314(6) Uani d . . . 1 . .
H H46 0.699206 0.727695 0.232746 0.038000 Uiso calc U . R 1 . .
C C47 0.1280(3) 0.3856(3) 0.03903(18) 0.0383(6) Uani d . . . 1 . .
H H47A 0.076826 0.448304 0.048629 0.046000 Uiso calc U . R 1 . .
H H47B 0.093851 0.327921 0.081900 0.046000 Uiso calc U . R 1 . .
C C48 0.0880(3) 0.3119(3) -0.0596(2) 0.0510(8) Uani d . . . 1 . .
H H48A 0.122529 0.370037 -0.101208 0.076000 Uiso calc U . R 1 . .
H H48B -0.023722 0.267748 -0.073585 0.076000 Uiso calc U . R 1 . .
H H48C 0.139075 0.250084 -0.068058 0.076000 Uiso calc U . R 1 . .

loop_
_atom_site_aniso_label
_atom_site_aniso_U_11
_atom_site_aniso_U_22
_atom_site_aniso_U_33
_atom_site_aniso_U_12
_atom_site_aniso_U_13
_atom_site_aniso_U_23
N1 0.0392(12) 0.0317(13) 0.0389(13) 0.0057(10) -0.0022(10) 0.0010(11)
N2 0.0377(12) 0.0317(13) 0.0431(13) 0.0126(10) -0.0031(10) 0.0046(11)
N3 0.0340(11) 0.0254(11) 0.0317(11) 0.0087(9) -0.0031(9) 0.0008(9)
N4 0.0307(10) 0.0294(11) 0.0283(11) 0.0097(9) 0.0000(8) 0.0035(9)
O1 0.0370(9) 0.0268(10) 0.0378(10) 0.0075(8) -0.0054(7) 0.0057(8)
O2 0.0326(9) 0.0266(9) 0.0347(10) 0.0095(7) -0.0030(7) 0.0034(7)
O3 0.0417(10) 0.0372(11) 0.0352(10) 0.0130(8) 0.0090(8) 0.0030(8)
O4 0.0345(9) 0.0320(10) 0.0326(10) 0.0064(8) -0.0032(7) -0.0017(8)
C1 0.0271(12) 0.0273(13) 0.0299(13) 0.0062(10) 0.0032(10) 0.0027(10)
C2 0.0246(11) 0.0290(13) 0.0312(13) 0.0057(10) 0.0022(9) 0.0038(10)
C3 0.0300(12) 0.0257(13) 0.0319(13) 0.0090(10) 0.0052(10) 0.0052(10)
C4 0.0269(12) 0.0274(13) 0.0293(13) 0.0071(10) 0.0030(10) 0.0035(10)
C5 0.0277(12) 0.0272(13) 0.0293(13) 0.0079(10) 0.0024(10) 0.0028(10)
C6 0.0328(13) 0.0254(13) 0.0308(13) 0.0082(10) 0.0046(10) 0.0044(10)
C7 0.0306(12) 0.0333(15) 0.0322(13) 0.0093(11) 0.0033(11) 0.0067(12)
C8 0.0300(12) 0.0282(14) 0.0312(13) 0.0119(11) 0.0011(10) 0.0051(11)
C11 0.0309(12) 0.0306(14) 0.0290(13) 0.0090(11) 0.0046(10) 0.0064(11)
C12 0.0315(12) 0.0270(13) 0.0311(13) 0.0099(11) 0.0072(10) 0.0057(11)
C13 0.0330(13) 0.0315(14) 0.0293(13) 0.0092(11) 0.0027(10) 0.0035(11)
C14 0.0320(13) 0.0349(15) 0.0347(14) 0.0135(11) 0.0050(10) 0.0067(11)
C15 0.0405(14) 0.0299(14) 0.0367(14) 0.0158(11) 0.0091(11) 0.0073(11)
C16 0.0383(13) 0.0263(13) 0.0315(13) 0.0066(11) 0.0050(11) 0.0026(11)
C21 0.0297(12) 0.0309(14) 0.0312(13) 0.0095(11) 0.0055(10) 0.0056(11)
C22 0.0266(12) 0.0350(14) 0.0295(13) 0.0086(11) 0.0024(10) 0.0065(11)
C23 0.0341(13) 0.0286(13) 0.0319(13) 0.0095(11) 0.0064(10) 0.0042(11)
C24 0.0319(13) 0.0379(15) 0.0412(15) 0.0161(12) 0.0070(11) 0.0067(12)
C25 0.0311(13) 0.0466(17) 0.0373(14) 0.0151(12) 0.0036(11) 0.0099(12)
C26 0.0278(12) 0.0373(15) 0.0340(14) 0.0105(11) 0.0022(10) 0.0039(11)
C27 0.0325(13) 0.0418(16) 0.0392(15) 0.0097(12) -0.0017(11) 0.0026(12)
C31 0.0312(12) 0.0310(13) 0.0308(13) 0.0123(11) -0.0002(10) 0.0060(11)
C32 0.0334(13) 0.0275(13) 0.0290(13) 0.0114(11) -0.0018(10) 0.0038(10)
C33 0.0322(12) 0.0277(13) 0.0349(14) 0.0109(11) -0.0001(10) 0.0065(11)
C34 0.0372(13) 0.0364(15) 0.0300(13) 0.0179(12) 0.0046(10) 0.0067(11)
C35 0.0381(13) 0.0304(14) 0.0302(13) 0.0110(11) -0.0021(11) 0.0002(11)
C36 0.0296(12) 0.0307(14) 0.0354(14) 0.0086(11) -0.0021(10) 0.0038(11)
C37 0.0412(14) 0.0396(15) 0.0405(15) 0.0182(12) 0.0082(12) 0.0111(12)
C38 0.0535(17) 0.0478(18) 0.0489(17) 0.0245(15) 0.0186(14) 0.0162(14)
C41 0.0340(13) 0.0268(13) 0.0294(13) 0.0107(11) -0.0025(10) 0.0038(10)
C42 0.0333(13) 0.0313(14) 0.0287(13) 0.0096(11) 0.0024(10) 0.0064(11)
C43 0.0295(12) 0.0268(13) 0.0363(14) 0.0067(10) -0.0004(10) 0.0048(11)
C44 0.0367(13) 0.0232(13) 0.0318(13) 0.0082(11) -0.0041(10) 0.0026(10)
C45 0.0334(13) 0.0302(14) 0.0318(13) 0.0125(11) 0.0022(10) 0.0043(11)
C46 0.0310(12) 0.0255(13) 0.0356(13) 0.0087(10) -0.0008(10) 0.0061(11)
C47 0.0350(13) 0.0329(15) 0.0387(15) 0.0070(11) -0.0055(11) 0.0011(12)
C48 0.0443(16) 0.0472(18) 0.0431(17) 0.0029(14) -0.0073(13) -0.0041(14)

loop_
_atom_type_symbol
_atom_type_description
_atom_type_scat_dispersion_real
_atom_type_scat_dispersion_imag
_atom_type_scat_source
C C 0.0033 0.0016 'International Tables Vol C Tables 4.2.6.8 and 6.1.1.4'
H H 0.0000 0.0000 'International Tables Vol C Tables 4.2.6.8 and 6.1.1.4'
N N 0.0061 0.0033 'International Tables Vol C Tables 4.2.6.8 and 6.1.1.4'
O O 0.0106 0.0060 'International Tables Vol C Tables 4.2.6.8 and 6.1.1.4'

loop_
_geom_angle_atom_site_label_1
_geom_angle_atom_site_label_2
_geom_angle_atom_site_label_3
_geom_angle_site_symmetry_1
_geom_angle_site_symmetry_3
_geom_angle
_geom_angle_publ_flag
C5 N3 C12 . . 118.54(19) ?
C5 N3 C41 . . 123.5(2) ?
C12 N3 C41 . . 117.85(19) ?
C2 N4 C21 . . 111.81(19) ?
C2 N4 C31 . . 110.81(18) ?
C21 N4 C31 . . 111.73(19) ?
C6 O1 C11 . . 116.94(19) ?
C3 O2 C22 . . 116.04(19) ?
C34 O3 C37 . . 117.4(2) ?
C44 O4 C47 . . 118.17(19) ?
C6 C1 C2 . . 121.3(2) ?
C6 C1 C7 . . 117.9(2) ?
C2 C1 C7 . . 120.7(2) ?
C3 C2 C1 . . 117.5(2) ?
C3 C2 N4 . . 121.4(2) ?
C1 C2 N4 . . 121.0(2) ?
O2 C3 C2 . . 121.8(2) ?
O2 C3 C4 . . 116.5(2) ?
C2 C3 C4 . . 121.7(2) ?
C5 C4 C3 . . 120.4(2) ?
C5 C4 C8 . . 124.3(2) ?
C3 C4 C8 . . 115.3(2) ?
N3 C5 C6 . . 118.1(2) ?
N3 C5 C4 . . 124.6(2) ?
C6 C5 C4 . . 117.3(2) ?
O1 C6 C1 . . 115.8(2) ?
O1 C6 C5 . . 122.6(2) ?
C1 C6 C5 . . 121.5(2) ?
N1 C7 C1 . . 178.9(3) ?
N2 C8 C4 . . 175.7(3) ?
C16 C11 C12 . . 122.2(2) ?
C16 C11 O1 . . 117.2(2) ?
C12 C11 O1 . . 120.6(2) ?
C11 C12 C13 . . 117.2(2) ?
C11 C12 N3 . . 119.7(2) ?
C13 C12 N3 . . 123.1(2) ?
C14 C13 C12 . . 121.1(2) ?
C14 C13 H13 . . 119.500000 ?
C12 C13 H13 . . 119.500000 ?
C13 C14 C15 . . 121.0(2) ?
C13 C14 H14 . . 119.500000 ?
C15 C14 H14 . . 119.500000 ?
C16 C15 C14 . . 118.5(2) ?
C16 C15 H15 . . 120.700000 ?
C14 C15 H15 . . 120.700000 ?
C11 C16 C15 . . 119.9(2) ?
C11 C16 H16 . . 120.000000 ?
C15 C16 H16 . . 120.000000 ?
C22 C21 C26 . . 119.6(2) ?
C22 C21 N4 . . 120.4(2) ?
C26 C21 N4 . . 120.0(2) ?
C23 C22 C21 . . 121.9(2) ?
C23 C22 O2 . . 116.7(2) ?
C21 C22 O2 . . 121.4(2) ?
C24 C23 C22 . . 118.9(2) ?
C24 C23 H23 . . 120.500000 ?
C22 C23 H23 . . 120.500000 ?
C23 C24 C25 . . 120.0(2) ?
C23 C24 H24 . . 120.000000 ?
C25 C24 H24 . . 120.000000 ?
C24 C25 C26 . . 121.4(2) ?
C24 C25 H25 . . 119.300000 ?
C26 C25 H25 . . 119.300000 ?
C25 C26 C21 . . 118.2(2) ?
C25 C26 C27 . . 121.5(2) ?
C21 C26 C27 . . 120.3(2) ?
C26 C27 H27A . . 109.500000 ?
C26 C27 H27B . . 109.500000 ?
H27A C27 H27B . . 109.500000 ?
C26 C27 H27C . . 109.500000 ?
H27A C27 H27C . . 109.500000 ?
H27B C27 H27C . . 109.500000 ?
C32 C31 C36 . . 119.7(2) ?
C32 C31 N4 . . 119.8(2) ?
C36 C31 N4 . . 120.4(2) ?
C33 C32 C31 . . 120.9(2) ?
C33 C32 H32 . . 119.500000 ?
C31 C32 H32 . . 119.500000 ?
C32 C33 C34 . . 119.5(2) ?
C32 C33 H33 . . 120.200000 ?
C34 C33 H33 . . 120.200000 ?
O3 C34 C33 . . 124.6(2) ?
O3 C34 C35 . . 115.5(2) ?
C33 C34 C35 . . 119.8(2) ?
C36 C35 C34 . . 120.3(2) ?
C36 C35 H35 . . 119.900000 ?
C34 C35 H35 . . 119.900000 ?
C35 C36 C31 . . 119.7(2) ?
C35 C36 H36 . . 120.200000 ?
C31 C36 H36 . . 120.200000 ?
O3 C37 C38 . . 107.2(2) ?
O3 C37 H37A . . 110.300000 ?
C38 C37 H37A . . 110.300000 ?
O3 C37 H37B . . 110.300000 ?
C38 C37 H37B . . 110.300000 ?
H37A C37 H37B . . 108.500000 ?
C37 C38 H38A . . 109.500000 ?
C37 C38 H38B . . 109.500000 ?
H38A C38 H38B . . 109.500000 ?
C37 C38 H38C . . 109.500000 ?
H38A C38 H38C . . 109.500000 ?
H38B C38 H38C . . 109.500000 ?
C42 C41 C46 . . 119.6(2) ?
C42 C41 N3 . . 120.0(2) ?
C46 C41 N3 . . 120.2(2) ?
C41 C42 C43 . . 120.9(2) ?
C41 C42 H42 . . 119.600000 ?
C43 C42 H42 . . 119.600000 ?
C44 C43 C42 . . 119.2(2) ?
C44 C43 H43 . . 120.400000 ?
C42 C43 H43 . . 120.400000 ?
O4 C44 C43 . . 124.6(2) ?
O4 C44 C45 . . 115.4(2) ?
C43 C44 C45 . . 120.0(2) ?
C46 C45 C44 . . 120.3(2) ?
C46 C45 H45 . . 119.800000 ?
C44 C45 H45 . . 119.800000 ?
C45 C46 C41 . . 119.8(2) ?
C45 C46 H46 . . 120.100000 ?
C41 C46 H46 . . 120.100000 ?
O4 C47 C48 . . 107.0(2) ?
O4 C47 H47A . . 110.300000 ?
C48 C47 H47A . . 110.300000 ?
O4 C47 H47B . . 110.300000 ?
C48 C47 H47B . . 110.300000 ?
H47A C47 H47B . . 108.600000 ?
C47 C48 H48A . . 109.500000 ?
C47 C48 H48B . . 109.500000 ?
H48A C48 H48B . . 109.500000 ?
C47 C48 H48C . . 109.500000 ?
H48A C48 H48C . . 109.500000 ?
H48B C48 H48C . . 109.500000 ?

loop_
_geom_bond_atom_site_label_1
_geom_bond_atom_site_label_2
_geom_bond_site_symmetry_2
_geom_bond_distance
_geom_bond_publ_flag
N1 C7 . 1.146(3) ?
N2 C8 . 1.146(3) ?
N3 C5 . 1.394(3) ?
N3 C12 . 1.420(3) ?
N3 C41 . 1.441(3) ?
N4 C2 . 1.430(3) ?
N4 C21 . 1.443(3) ?
N4 C31 . 1.469(3) ?
O1 C6 . 1.371(3) ?
O1 C11 . 1.392(3) ?
O2 C3 . 1.366(3) ?
O2 C22 . 1.399(3) ?
O3 C34 . 1.367(3) ?
O3 C37 . 1.432(3) ?
O4 C44 . 1.369(3) ?
O4 C47 . 1.439(3) ?
C1 C6 . 1.388(3) ?
C1 C2 . 1.403(4) ?
C1 C7 . 1.445(3) ?
C2 C3 . 1.380(3) ?
C3 C4 . 1.417(3) ?
C4 C5 . 1.404(3) ?
C4 C8 . 1.438(3) ?
C5 C6 . 1.403(3) ?
C11 C16 . 1.377(3) ?
C11 C12 . 1.389(3) ?
C12 C13 . 1.393(3) ?
C13 C14 . 1.376(4) ?
C13 H13 . 0.950000 ?
C14 C15 . 1.389(4) ?
C14 H14 . 0.950000 ?
C15 C16 . 1.388(4) ?
C15 H15 . 0.950000 ?
C16 H16 . 0.950000 ?
C21 C22 . 1.388(3) ?
C21 C26 . 1.400(3) ?
C22 C23 . 1.381(4) ?
C23 C24 . 1.380(4) ?
C23 H23 . 0.950000 ?
C24 C25 . 1.393(4) ?
C24 H24 . 0.950000 ?
C25 C26 . 1.395(4) ?
C25 H25 . 0.950000 ?
C26 C27 . 1.505(4) ?
C27 H27A . 0.980000 ?
C27 H27B . 0.980000 ?
C27 H27C . 0.980000 ?
C31 C32 . 1.386(3) ?
C31 C36 . 1.392(3) ?
C32 C33 . 1.385(3) ?
C32 H32 . 0.950000 ?
C33 C34 . 1.390(4) ?
C33 H33 . 0.950000 ?
C34 C35 . 1.396(4) ?
C35 C36 . 1.390(4) ?
C35 H35 . 0.950000 ?
C36 H36 . 0.950000 ?
C37 C38 . 1.508(4) ?
C37 H37A . 0.990000 ?
C37 H37B . 0.990000 ?
C38 H38A . 0.980000 ?
C38 H38B . 0.980000 ?
C38 H38C . 0.980000 ?
C41 C42 . 1.384(3) ?
C41 C46 . 1.394(3) ?
C42 C43 . 1.390(3) ?
C42 H42 . 0.950000 ?
C43 C44 . 1.386(4) ?
C43 H43 . 0.950000 ?
C44 C45 . 1.395(3) ?
C45 C46 . 1.378(3) ?
C45 H45 . 0.950000 ?
C46 H46 . 0.950000 ?
C47 C48 . 1.505(4) ?
C47 H47A . 0.990000 ?
C47 H47B . 0.990000 ?
C48 H48A . 0.980000 ?
C48 H48B . 0.980000 ?
C48 H48C . 0.980000 ?

loop_
_geom_torsion_atom_site_label_1
_geom_torsion_atom_site_label_2
_geom_torsion_atom_site_label_3
_geom_torsion_atom_site_label_4
_geom_torsion_site_symmetry_1
_geom_torsion_site_symmetry_2
_geom_torsion_site_symmetry_3
_geom_torsion_site_symmetry_4
_geom_torsion
_geom_torsion_publ_flag
C6 C1 C2 C3 . . . . 3.2(3) ?
C7 C1 C2 C3 . . . . -178.1(2) ?
C6 C1 C2 N4 . . . . -173.8(2) ?
C7 C1 C2 N4 . . . . 4.9(3) ?
C21 N4 C2 C3 . . . . 25.5(3) ?
C31 N4 C2 C3 . . . . -99.8(3) ?
C21 N4 C2 C1 . . . . -157.6(2) ?
C31 N4 C2 C1 . . . . 77.0(3) ?
C22 O2 C3 C2 . . . . -15.9(3) ?
C22 O2 C3 C4 . . . . 166.4(2) ?
C1 C2 C3 O2 . . . . 176.5(2) ?
N4 C2 C3 O2 . . . . -6.5(3) ?
C1 C2 C3 C4 . . . . -5.9(3) ?
N4 C2 C3 C4 . . . . 171.1(2) ?
O2 C3 C4 C5 . . . . -178.5(2) ?
C2 C3 C4 C5 . . . . 3.8(4) ?
O2 C3 C4 C8 . . . . 4.2(3) ?
C2 C3 C4 C8 . . . . -173.5(2) ?
C12 N3 C5 C6 . . . . -10.6(3) ?
C41 N3 C5 C6 . . . . 164.9(2) ?
C12 N3 C5 C4 . . . . 168.5(2) ?
C41 N3 C5 C4 . . . . -16.0(4) ?
C3 C4 C5 N3 . . . . -178.0(2) ?
C8 C4 C5 N3 . . . . -1.0(4) ?
C3 C4 C5 C6 . . . . 1.1(3) ?
C8 C4 C5 C6 . . . . 178.2(2) ?
C11 O1 C6 C1 . . . . -161.9(2) ?
C11 O1 C6 C5 . . . . 18.9(3) ?
C2 C1 C6 O1 . . . . -177.5(2) ?
C7 C1 C6 O1 . . . . 3.7(3) ?
C2 C1 C6 C5 . . . . 1.7(4) ?
C7 C1 C6 C5 . . . . -177.1(2) ?
N3 C5 C6 O1 . . . . -5.5(3) ?
C4 C5 C6 O1 . . . . 175.3(2) ?
N3 C5 C6 C1 . . . . 175.4(2) ?
C4 C5 C6 C1 . . . . -3.8(3) ?
C6 O1 C11 C16 . . . . 165.6(2) ?
C6 O1 C11 C12 . . . . -16.2(3) ?
C16 C11 C12 C13 . . . . -0.2(4) ?
O1 C11 C12 C13 . . . . -178.3(2) ?
C16 C11 C12 N3 . . . . 178.9(2) ?
O1 C11 C12 N3 . . . . 0.7(3) ?
C5 N3 C12 C11 . . . . 12.9(3) ?
C41 N3 C12 C11 . . . . -162.8(2) ?
C5 N3 C12 C13 . . . . -168.1(2) ?
C41 N3 C12 C13 . . . . 16.1(3) ?
C11 C12 C13 C14 . . . . 1.4(4) ?
N3 C12 C13 C14 . . . . -177.6(2) ?
C12 C13 C14 C15 . . . . -1.3(4) ?
C13 C14 C15 C16 . . . . -0.1(4) ?
C12 C11 C16 C15 . . . . -1.2(4) ?
O1 C11 C16 C15 . . . . 177.0(2) ?
C14 C15 C16 C11 . . . . 1.3(4) ?
C2 N4 C21 C22 . . . . -23.5(3) ?
C31 N4 C21 C22 . . . . 101.4(3) ?
C2 N4 C21 C26 . . . . 158.3(2) ?
C31 N4 C21 C26 . . . . -76.9(3) ?
C26 C21 C22 C23 . . . . 1.2(4) ?
N4 C21 C22 C23 . . . . -177.0(2) ?
C26 C21 C22 O2 . . . . -178.9(2) ?
N4 C21 C22 O2 . . . . 2.9(4) ?
C3 O2 C22 C23 . . . . -162.5(2) ?
C3 O2 C22 C21 . . . . 17.5(3) ?
C21 C22 C23 C24 . . . . 1.2(4) ?
O2 C22 C23 C24 . . . . -178.8(2) ?
C22 C23 C24 C25 . . . . -2.1(4) ?
C23 C24 C25 C26 . . . . 0.7(4) ?
C24 C25 C26 C21 . . . . 1.6(4) ?
C24 C25 C26 C27 . . . . -177.3(2) ?
C22 C21 C26 C25 . . . . -2.6(4) ?
N4 C21 C26 C25 . . . . 175.7(2) ?
C22 C21 C26 C27 . . . . 176.4(2) ?
N4 C21 C26 C27 . . . . -5.4(4) ?
C2 N4 C31 C32 . . . . 64.2(3) ?
C21 N4 C31 C32 . . . . -61.2(3) ?
C2 N4 C31 C36 . . . . -114.7(2) ?
C21 N4 C31 C36 . . . . 119.9(2) ?
C36 C31 C32 C33 . . . . 0.4(4) ?
N4 C31 C32 C33 . . . . -178.5(2) ?
C31 C32 C33 C34 . . . . -0.6(4) ?
C37 O3 C34 C33 . . . . 1.2(3) ?
C37 O3 C34 C35 . . . . -179.8(2) ?
C32 C33 C34 O3 . . . . 179.8(2) ?
C32 C33 C34 C35 . . . . 0.8(4) ?
O3 C34 C35 C36 . . . . -179.8(2) ?
C33 C34 C35 C36 . . . . -0.6(4) ?
C34 C35 C36 C31 . . . . 0.4(4) ?
C32 C31 C36 C35 . . . . -0.3(4) ?
N4 C31 C36 C35 . . . . 178.6(2) ?
C34 O3 C37 C38 . . . . -175.1(2) ?
C5 N3 C41 C42 . . . . 109.8(3) ?
C12 N3 C41 C42 . . . . -74.7(3) ?
C5 N3 C41 C46 . . . . -74.8(3) ?
C12 N3 C41 C46 . . . . 100.7(3) ?
C46 C41 C42 C43 . . . . -3.3(4) ?
N3 C41 C42 C43 . . . . 172.1(2) ?
C41 C42 C43 C44 . . . . 0.9(4) ?
C47 O4 C44 C43 . . . . 1.2(4) ?
C47 O4 C44 C45 . . . . -178.2(2) ?
C42 C43 C44 O4 . . . . -176.1(2) ?
C42 C43 C44 C45 . . . . 3.2(4) ?
O4 C44 C45 C46 . . . . 174.4(2) ?
C43 C44 C45 C46 . . . . -5.0(4) ?
C44 C45 C46 C41 . . . . 2.6(4) ?
C42 C41 C46 C45 . . . . 1.5(4) ?
N3 C41 C46 C45 . . . . -173.9(2) ?
C44 O4 C47 C48 . . . . 174.4(2) ?
